data_7213435
loop_
_publ_author_name
'Heaney, Frances'
'Burke, Cathriona'
'Cunningham, Desmond'
'McArdle, Patrick'

_publ_section_title
;
 Pyrimidine annelated heterocycles - synthesis and cycloaddition of the
 first pyrimido[1,4]diazepine N-oxides
;
_journal_issue 6
_journal_name_full 'Journal of the Chemical Society, Perkin Transactions 1'
_journal_page_first 622
_journal_paper_doi 10.1039/b007163n
_journal_year 2001
_chemical_formula_sum 'C24 H28 N4 O7'
_chemical_formula_weight 484.50
_chemical_name_systematic
; 
? 
;
_space_group_IT_number 2
_symmetry_space_group_name_Hall '-P 1'
_symmetry_space_group_name_H-M 'P -1'
_atom_sites_solution_hydrogens geom
_atom_sites_solution_primary direct
_atom_sites_solution_secondary difmap
_audit_creation_method SHELXL-97
_cell_angle_alpha 71.62(3)
_cell_angle_beta 74.82(4)
_cell_angle_gamma 85.00(3)
_cell_formula_units_Z 2
_cell_length_a 10.628(5)
_cell_length_b 11.108(3)
_cell_length_c 11.442(5)
_cell_measurement_temperature 293(2)
_cell_volume 1237.1(9)
_computing_structure_refinement 'SHELXL-97 (Sheldrick, 1997)'
_computing_structure_solution 'SHELXS-97 (Sheldrick, 1990)'
_diffrn_ambient_temperature 293(2)
_diffrn_measured_fraction_theta_full 0.911
_diffrn_measured_fraction_theta_max 0.911
_diffrn_radiation_monochromator graphite
_diffrn_radiation_source 'fine-focus sealed tube'
_diffrn_radiation_type MoK\a
_diffrn_radiation_wavelength 0.71069
_diffrn_reflns_av_R_equivalents 0.0305
_diffrn_reflns_av_sigmaI/netI 0.0729
_diffrn_reflns_limit_h_max 14
_diffrn_reflns_limit_h_min 0
_diffrn_reflns_limit_k_max 14
_diffrn_reflns_limit_k_min -14
_diffrn_reflns_limit_l_max 13
_diffrn_reflns_limit_l_min -14
_diffrn_reflns_number 5872
_diffrn_reflns_theta_full 27.97
_diffrn_reflns_theta_max 27.97
_diffrn_reflns_theta_min 2.28
_exptl_absorpt_coefficient_mu 0.097
_exptl_crystal_density_diffrn 1.301
_exptl_crystal_density_method 'not measured'
_exptl_crystal_F_000 512
_refine_diff_density_max 0.393
_refine_diff_density_min -0.385
_refine_diff_density_rms 0.088
_refine_ls_extinction_method none
_refine_ls_goodness_of_fit_ref 0.957
_refine_ls_hydrogen_treatment mixed
_refine_ls_matrix_type full
_refine_ls_number_parameters 321
_refine_ls_number_reflns 5418
_refine_ls_number_restraints 0
_refine_ls_restrained_S_all 0.957
_refine_ls_R_factor_all 0.1506
_refine_ls_R_factor_gt 0.0836
_refine_ls_shift/su_max 0.000
_refine_ls_shift/su_mean 0.000
_refine_ls_structure_factor_coef Fsqd
_refine_ls_weighting_details 'calc w=1/[\s^2^(Fo^2^)+(0.1602P)^2^+0.0000P] where P=(Fo^2^+2Fc^2^)/3'
_refine_ls_weighting_scheme calc
_refine_ls_wR_factor_gt 0.2190
_refine_ls_wR_factor_ref 0.2502
_reflns_number_gt 2569
_reflns_number_total 5418
_reflns_threshold_expression >2sigma(I)
_cod_data_source_file b007163nsup1.cif
_cod_data_source_block cb2
_cod_depositor_comments
;
The following automatic conversions were performed:
'_atom_site_symetry_multiplicity' tag replaced with
'_atom_site_symmetry_multiplicity'.

Automatic conversion script
Id: cif_correct_tags 1440 2010-10-19 06:21:57Z saulius 
;
_cod_database_code 7213435

loop_
_symmetry_equiv_pos_as_xyz
'x, y, z'
'-x, -y, -z'

loop_
_atom_site_label
_atom_site_type_symbol
_atom_site_fract_x
_atom_site_fract_y
_atom_site_fract_z
_atom_site_U_iso_or_equiv
_atom_site_adp_type
_atom_site_occupancy
_atom_site_symmetry_multiplicity
_atom_site_calc_flag
_atom_site_refinement_flags
N1 N 0.3883(2) 0.4800(2) 0.2001(3) 0.0452(6) Uani 1 1 d .
N2 N 0.1658(2) 0.2862(2) 0.2461(3) 0.0468(7) Uani 1 1 d .
N3 N 0.5848(2) 0.3747(2) 0.2059(2) 0.0453(6) Uani 1 1 d .
N4 N 0.5979(2) 0.1502(2) 0.2751(3) 0.0476(7) Uani 1 1 d .
O1 O 0.7769(2) 0.2786(2) 0.2124(3) 0.0628(7) Uani 1 1 d .
O2 O 0.4163(2) 0.0290(2) 0.3435(3) 0.0640(7) Uani 1 1 d .
O3 O 0.3565(3) 0.3226(3) 0.5297(3) 0.0816(9) Uani 1 1 d .
O4 O 0.1948(2) 0.4609(2) 0.5563(2) 0.0651(7) Uani 1 1 d .
O5 O 0.0533(2) 0.3604(2) 0.2971(2) 0.0592(6) Uani 1 1 d .
O6 O 0.2229(3) 0.2222(3) -0.0306(3) 0.0929(10) Uani 1 1 d .
O7 O 0.0374(3) 0.3148(3) -0.0664(3) 0.0903(10) Uani 1 1 d .
C1 C 0.4636(3) 0.5976(3) 0.1641(4) 0.0605(10) Uani 1 1 d .
H1A H 0.5172 0.6133 0.0780 0.079 Uiso 1 1 calc R
H1B H 0.5213 0.5862 0.2200 0.079 Uiso 1 1 calc R
C2 C 0.3773(3) 0.7113(3) 0.1718(4) 0.0526(8) Uani 1 1 d .
C3 C 0.3936(4) 0.8196(3) 0.0710(4) 0.0702(11) Uani 1 1 d .
H3 H 0.4557 0.8207 -0.0037 0.091 Uiso 1 1 calc R
C4 C 0.3204(5) 0.9273(4) 0.0769(5) 0.0834(13) Uani 1 1 d .
H4 H 0.3309 0.9987 0.0058 0.108 Uiso 1 1 calc R
C5 C 0.2328(5) 0.9291(4) 0.1869(5) 0.0790(13) Uani 1 1 d .
H5 H 0.1865 1.0029 0.1928 0.103 Uiso 1 1 calc R
C6 C 0.2135(4) 0.8215(4) 0.2888(5) 0.0782(12) Uani 1 1 d .
H6 H 0.1508 0.8211 0.3629 0.102 Uiso 1 1 calc R
C7 C 0.2868(4) 0.7129(3) 0.2825(4) 0.0668(10) Uani 1 1 d .
H7 H 0.2749 0.6409 0.3531 0.087 Uiso 1 1 calc R
C8 C 0.2865(3) 0.4952(3) 0.1304(3) 0.0480(8) Uani 1 1 d .
H8A H 0.3209 0.5484 0.0440 0.062 Uiso 1 1 calc R
H8B H 0.2136 0.5403 0.1692 0.062 Uiso 1 1 calc R
C9 C 0.2352(3) 0.3739(3) 0.1250(3) 0.0426(7) Uani 1 1 d .
H9 H 0.3110 0.3277 0.0901 0.055 Uiso 1 1 calc R
C10 C 0.2405(3) 0.2488(3) 0.3473(3) 0.0431(7) Uani 1 1 d .
C11 C 0.3871(3) 0.2498(3) 0.2913(3) 0.0399(7) Uani 1 1 d .
C12 C 0.4545(3) 0.3671(3) 0.2304(3) 0.0414(7) Uani 1 1 d .
C13 C 0.6471(3) 0.2660(3) 0.2331(3) 0.0458(7) Uani 1 1 d .
C14 C 0.8517(4) 0.1644(4) 0.2448(5) 0.0875(15) Uani 1 1 d .
H14A H 0.8178 0.1177 0.3325 0.123 Uiso 1 1 calc R
H14B H 0.9411 0.1857 0.2311 0.123 Uiso 1 1 calc R
H14C H 0.8461 0.1135 0.1923 0.123 Uiso 1 1 calc R
C15 C 0.4689(3) 0.1449(3) 0.3008(3) 0.0422(7) Uani 1 1 d .
C16 C 0.5015(4) -0.0803(3) 0.3602(5) 0.0766(13) Uani 1 1 d .
H16A H 0.5487 -0.0868 0.2786 0.107 Uiso 1 1 calc R
H16B H 0.4505 -0.1555 0.4069 0.107 Uiso 1 1 calc R
H16C H 0.5618 -0.0714 0.4064 0.107 Uiso 1 1 calc R
C17 C 0.1834(3) 0.1216(3) 0.4404(3) 0.0588(9) Uani 1 1 d .
H17A H 0.0911 0.1308 0.4716 0.082 Uiso 1 1 calc R
H17B H 0.2237 0.0964 0.5104 0.082 Uiso 1 1 calc R
H17C H 0.1996 0.0581 0.3974 0.082 Uiso 1 1 calc R
C18 C 0.2582(3) 0.3725(3) 0.5059(3) 0.0534(8) Uani 1 1 d .
C19 C 0.2564(5) 0.4985(5) 0.6379(5) 0.0889(14) Uani 1 1 d .
H19A H 0.2778 0.4243 0.7003 0.124 Uiso 1 1 calc R
H19B H 0.1978 0.5514 0.6798 0.124 Uiso 1 1 calc R
H19C H 0.3346 0.5446 0.5877 0.124 Uiso 1 1 calc R
C20 C 0.1957(3) 0.3486(3) 0.4160(3) 0.0468(8) Uani 1 1 d .
C21 C 0.1494(3) 0.4064(3) 0.0319(3) 0.0524(8) Uani 1 1 d .
H21A H 0.0617 0.4239 0.0754 0.068 Uiso 1 1 calc R
H21B H 0.1820 0.4829 -0.0361 0.068 Uiso 1 1 calc R
C22 C 0.1444(4) 0.3038(3) -0.0238(3) 0.0584(9) Uani 1 1 d .
C23 C 0.0220(7) 0.2232(6) -0.1259(8) 0.150(3) Uani 1 1 d .
H23A H 0.0754 0.2462 -0.2114 0.210 Uiso 1 1 calc R
H23B H -0.0677 0.2209 -0.1272 0.210 Uiso 1 1 calc R
H23C H 0.0479 0.1410 -0.0790 0.210 Uiso 1 1 calc R
C24 C 0.0869(3) 0.3999(3) 0.3856(3) 0.0546(9) Uani 1 1 d .
H24 H 0.0376 0.4583 0.4219 0.071 Uiso 1 1 calc R

loop_
_atom_site_aniso_label
_atom_site_aniso_U_11
_atom_site_aniso_U_22
_atom_site_aniso_U_33
_atom_site_aniso_U_23
_atom_site_aniso_U_13
_atom_site_aniso_U_12
N1 0.0455(15) 0.0321(13) 0.0582(16) -0.0100(12) -0.0184(12) 0.0033(11)
N2 0.0386(14) 0.0474(15) 0.0538(16) -0.0153(12) -0.0127(12) 0.0068(11)
N3 0.0428(14) 0.0376(13) 0.0529(16) -0.0082(11) -0.0148(12) 0.0025(11)
N4 0.0435(15) 0.0393(14) 0.0603(17) -0.0112(12) -0.0207(13) 0.0083(11)
O1 0.0393(12) 0.0476(13) 0.0917(19) -0.0085(12) -0.0168(12) 0.0058(10)
O2 0.0513(14) 0.0329(12) 0.108(2) -0.0144(12) -0.0311(13) 0.0077(10)
O3 0.0819(19) 0.098(2) 0.091(2) -0.0523(17) -0.0521(16) 0.0501(17)
O4 0.0617(15) 0.0819(18) 0.0691(16) -0.0448(14) -0.0268(12) 0.0244(13)
O5 0.0410(12) 0.0732(16) 0.0691(16) -0.0303(13) -0.0180(11) 0.0157(11)
O6 0.130(3) 0.0647(18) 0.116(3) -0.0514(18) -0.069(2) 0.0379(18)
O7 0.086(2) 0.091(2) 0.123(3) -0.0418(19) -0.063(2) -0.0012(16)
C1 0.0493(19) 0.0369(17) 0.090(3) -0.0133(17) -0.0170(18) 0.0021(14)
C2 0.055(2) 0.0362(17) 0.074(2) -0.0187(16) -0.0276(18) 0.0024(14)
C3 0.078(3) 0.043(2) 0.082(3) -0.0122(19) -0.019(2) 0.0062(18)
C4 0.107(4) 0.042(2) 0.102(4) -0.012(2) -0.042(3) 0.013(2)
C5 0.093(3) 0.049(2) 0.116(4) -0.038(3) -0.052(3) 0.024(2)
C6 0.073(3) 0.078(3) 0.102(3) -0.052(3) -0.026(2) 0.008(2)
C7 0.081(3) 0.048(2) 0.073(3) -0.0176(19) -0.024(2) 0.0056(18)
C8 0.0500(18) 0.0379(16) 0.055(2) -0.0111(14) -0.0170(15) 0.0056(13)
C9 0.0457(17) 0.0389(15) 0.0471(18) -0.0149(13) -0.0190(14) 0.0088(13)
C10 0.0407(16) 0.0419(16) 0.0440(17) -0.0075(13) -0.0133(13) 0.0012(13)
C11 0.0417(16) 0.0354(15) 0.0415(16) -0.0103(13) -0.0111(13) 0.0033(12)
C12 0.0465(17) 0.0378(16) 0.0427(17) -0.0136(13) -0.0164(13) 0.0067(13)
C13 0.0438(17) 0.0432(17) 0.0496(18) -0.0113(14) -0.0158(14) 0.0064(13)
C14 0.047(2) 0.059(2) 0.141(4) -0.005(2) -0.031(2) 0.0112(18)
C15 0.0461(17) 0.0350(15) 0.0474(18) -0.0079(13) -0.0220(14) 0.0044(13)
C16 0.069(3) 0.0339(17) 0.132(4) -0.017(2) -0.047(3) 0.0123(17)
C17 0.055(2) 0.052(2) 0.057(2) -0.0036(16) -0.0062(16) -0.0022(16)
C18 0.056(2) 0.057(2) 0.0464(19) -0.0185(16) -0.0119(16) 0.0122(16)
C19 0.094(3) 0.114(4) 0.089(3) -0.066(3) -0.038(3) 0.021(3)
C20 0.0452(18) 0.0485(18) 0.0442(18) -0.0154(14) -0.0082(14) 0.0087(14)
C21 0.064(2) 0.0468(18) 0.0512(19) -0.0139(15) -0.0264(16) 0.0080(16)
C22 0.074(2) 0.0447(19) 0.055(2) -0.0040(16) -0.0270(18) -0.0018(17)
C23 0.202(7) 0.125(5) 0.187(7) -0.071(5) -0.123(6) -0.013(5)
C24 0.0506(19) 0.066(2) 0.051(2) -0.0298(17) -0.0107(16) 0.0174(16)

loop_
_atom_type_symbol
_atom_type_description
_atom_type_scat_dispersion_real
_atom_type_scat_dispersion_imag
_atom_type_scat_source
C C 0.0033 0.0016 'International Tables Vol C Tables 4.2.6.8 and 6.1.1.4'
H H 0.0000 0.0000 'International Tables Vol C Tables 4.2.6.8 and 6.1.1.4'
N N 0.0061 0.0033 'International Tables Vol C Tables 4.2.6.8 and 6.1.1.4'
O O 0.0106 0.0060 'International Tables Vol C Tables 4.2.6.8 and 6.1.1.4'

loop_
_geom_angle_atom_site_label_1
_geom_angle_atom_site_label_2
_geom_angle_atom_site_label_3
_geom_angle
C12 N1 C8 120.6(2)
C12 N1 C1 117.1(3)
C8 N1 C1 112.3(2)
C9 N2 O5 105.2(2)
C9 N2 C10 114.3(2)
O5 N2 C10 103.8(2)
C13 N3 C12 115.7(3)
C13 N4 C15 115.2(3)
C13 O1 C14 117.1(3)
C15 O2 C16 118.8(3)
C18 O4 C19 115.7(3)
C24 O5 N2 106.9(2)
C22 O7 C23 116.3(4)
N1 C1 C2 112.5(3)
C3 C2 C7 118.0(3)
C3 C2 C1 120.3(4)
C7 C2 C1 121.5(3)
C2 C3 C4 121.8(4)
C5 C4 C3 120.0(4)
C4 C5 C6 119.4(4)
C5 C6 C7 120.5(4)
C2 C7 C6 120.3(4)
N1 C8 C9 116.4(2)
N2 C9 C21 109.4(3)
N2 C9 C8 116.8(3)
C21 C9 C8 109.7(3)
N2 C10 C11 112.1(2)
N2 C10 C20 102.2(2)
C11 C10 C20 112.8(3)
N2 C10 C17 106.2(3)
C11 C10 C17 115.6(3)
C20 C10 C17 106.7(3)
C15 C11 C12 113.4(3)
C15 C11 C10 126.4(3)
C12 C11 C10 120.1(2)
N3 C12 N1 116.3(3)
N3 C12 C11 122.3(3)
N1 C12 C11 121.3(3)
N3 C13 N4 127.9(3)
N3 C13 O1 113.6(3)
N4 C13 O1 118.5(3)
N4 C15 O2 116.6(3)
N4 C15 C11 124.4(3)
O2 C15 C11 118.9(3)
O3 C18 O4 123.2(3)
O3 C18 C20 124.7(3)
O4 C18 C20 112.1(3)
C24 C20 C18 127.8(3)
C24 C20 C10 107.2(3)
C18 C20 C10 124.9(3)
C22 C21 C9 113.1(3)
O6 C22 O7 123.5(4)
O6 C22 C21 126.0(4)
O7 C22 C21 110.5(3)
C20 C24 O5 114.5(3)

loop_
_geom_bond_atom_site_label_1
_geom_bond_atom_site_label_2
_geom_bond_distance
N1 C12 1.374(4)
N1 C8 1.473(4)
N1 C1 1.479(4)
N2 C9 1.467(4)
N2 O5 1.488(3)
N2 C10 1.504(4)
N3 C13 1.313(4)
N3 C12 1.344(4)
N4 C13 1.325(4)
N4 C15 1.327(4)
O1 C13 1.350(4)
O1 C14 1.435(4)
O2 C15 1.340(4)
O2 C16 1.444(4)
O3 C18 1.194(4)
O4 C18 1.338(4)
O4 C19 1.445(5)
O5 C24 1.358(4)
O6 C22 1.184(4)
O7 C22 1.332(5)
O7 C23 1.432(6)
C1 C2 1.506(4)
C2 C3 1.365(5)
C2 C7 1.379(5)
C3 C4 1.379(5)
C4 C5 1.360(7)
C5 C6 1.366(7)
C6 C7 1.390(5)
C8 C9 1.522(4)
C9 C21 1.518(4)
C10 C11 1.521(4)
C10 C20 1.528(4)
C10 C17 1.537(4)
C11 C15 1.385(4)
C11 C12 1.423(4)
C18 C20 1.459(5)
C20 C24 1.324(4)
C21 C22 1.481(5)
